data_4122598
loop_
_publ_author_name
'Friedfeld, Max R.'
'Margulieux, Grant W.'
'Schaefer, Brian A.'
'Chirik, Paul J.'

_publ_section_title
;
 Bis(phosphine)cobalt dialkyl complexes for directed catalytic alkene
 hydrogenation.
;
_journal_issue 38
_journal_name_full 'Journal of the American Chemical Society'
_journal_page_first 13178
_journal_page_last 13181
_journal_paper_doi 10.1021/ja507902z
_journal_volume 136
_journal_year 2014
_chemical_formula_moiety 'C34 H46 Co P2 Si2'
_chemical_formula_sum 'C34 H46 Co P2 Si2'
_chemical_formula_weight 631.76
_chemical_name_systematic
;
 ?
;
_space_group_IT_number 19
_symmetry_cell_setting orthorhombic
_symmetry_space_group_name_Hall 'P 2ac 2ab'
_symmetry_space_group_name_H-M 'P 21 21 21'
_atom_sites_solution_hydrogens geom
_atom_sites_solution_primary direct
_atom_sites_solution_secondary difmap
_audit_creation_method SHELXL-97
_cell_angle_alpha 90.00
_cell_angle_beta 90.00
_cell_angle_gamma 90.00
_cell_formula_units_Z 4
_cell_length_a 10.8664(2)
_cell_length_b 17.5792(3)
_cell_length_c 17.7365(3)
_cell_measurement_reflns_used 3129
_cell_measurement_temperature 100(2)
_cell_measurement_theta_max 65.52
_cell_measurement_theta_min 3.54
_cell_volume 3388.07(10)
_computing_cell_refinement 'BRUKER, APEX II SOFTWARE SUITE'
_computing_data_collection 'BRUKER, APEX II SOFTWARE SUITE'
_computing_data_reduction 'BRUKER, APEX II SOFTWARE SUITE'
_computing_molecular_graphics 'Ortep-3 for Windows (Farrugia, 1997)'
_computing_structure_refinement 'SHELXL-97 (Sheldrick, 2008)'
_computing_structure_solution 'SIR-92 (Giacovazzo, 1994)'
_diffrn_ambient_temperature 100(2)
_diffrn_measured_fraction_theta_full 0.990
_diffrn_measured_fraction_theta_max 0.990
_diffrn_measurement_device_type 'Bruker APEX-II CCD'
_diffrn_measurement_method 'phi and omega scans'
_diffrn_radiation_monochromator graphite
_diffrn_radiation_source 'fine-focus sealed tube'
_diffrn_radiation_type CuK\a
_diffrn_radiation_wavelength 1.54178
_diffrn_reflns_av_R_equivalents 0.0000
_diffrn_reflns_av_sigmaI/netI 0.0509
_diffrn_reflns_limit_h_max 12
_diffrn_reflns_limit_h_min 0
_diffrn_reflns_limit_k_max 20
_diffrn_reflns_limit_k_min 0
_diffrn_reflns_limit_l_max 20
_diffrn_reflns_limit_l_min 0
_diffrn_reflns_number 3299
_diffrn_reflns_theta_full 66.05
_diffrn_reflns_theta_max 66.05
_diffrn_reflns_theta_min 3.54
_diffrn_standards_number 0
_exptl_absorpt_coefficient_mu 5.689
_exptl_absorpt_correction_T_max 0.8044
_exptl_absorpt_correction_T_min 0.2554
_exptl_absorpt_correction_type multi-scan
_exptl_absorpt_process_details twinabs
_exptl_crystal_colour orange
_exptl_crystal_density_diffrn 1.239
_exptl_crystal_density_method 'not measured'
_exptl_crystal_description needle
_exptl_crystal_F_000 1340
_exptl_crystal_size_max 0.33
_exptl_crystal_size_mid 0.04
_exptl_crystal_size_min 0.04
_refine_diff_density_max 1.522
_refine_diff_density_min -1.503
_refine_diff_density_rms 0.183
_refine_ls_abs_structure_details 'Flack H D (1983), Acta Cryst. A39, 876-881, 0 Friedel Pairs'
_refine_ls_abs_structure_Flack 0.367(11)
_refine_ls_extinction_method none
_refine_ls_goodness_of_fit_ref 1.092
_refine_ls_hydrogen_treatment constr
_refine_ls_matrix_type full
_refine_ls_number_parameters 358
_refine_ls_number_reflns 3299
_refine_ls_number_restraints 0
_refine_ls_restrained_S_all 1.092
_refine_ls_R_factor_all 0.0747
_refine_ls_R_factor_gt 0.0735
_refine_ls_shift/su_max 0.000
_refine_ls_shift/su_mean 0.000
_refine_ls_structure_factor_coef Fsqd
_refine_ls_weighting_details 'calc w=1/[\s^2^(Fo^2^)+(0.1283P)^2^+9.3921P] where P=(Fo^2^+2Fc^2^)/3'
_refine_ls_weighting_scheme calc
_refine_ls_wR_factor_gt 0.2211
_refine_ls_wR_factor_ref 0.2221
_reflns_number_gt 3206
_reflns_number_total 3299
_reflns_threshold_expression >2\s(I)
_cod_data_source_file ja507902z_si_002.cif
_cod_data_source_block mrf3
_cod_depositor_comments
;
The following automatic conversions were performed:

'_symmetry_cell_setting' value 'Orthorhombic' changed to
'orthorhombic' according to
/home/saulius/struct/COD-crude-data--automatic-downloads/rss-feeds/ACS/lib/dictionaries/cif_core.dic
dictionary named 'cif_core.dic' version 2.4.2 from 2011-04-26.

Automatic conversion script
Id: cif_fix_values 2281 2013-09-26 08:29:07Z andrius 

 Adding full bibliography for 4122598--4122602.cif.
;
_cod_original_sg_symbol_H-M P2(1)2(1)2(1)
_cod_database_code 4122598

loop_
_symmetry_equiv_pos_as_xyz
'x, y, z'
'-x+1/2, -y, z+1/2'
'x+1/2, -y+1/2, -z'
'-x, y+1/2, -z+1/2'

loop_
_atom_site_label
_atom_site_type_symbol
_atom_site_fract_x
_atom_site_fract_y
_atom_site_fract_z
_atom_site_U_iso_or_equiv
_atom_site_adp_type
_atom_site_occupancy
_atom_site_symmetry_multiplicity
_atom_site_calc_flag
_atom_site_refinement_flags
C1 C 0.8420(9) 0.8951(5) 0.4560(5) 0.0215(19) Uani 1 1 d .
C2 C 0.7253(10) 0.8894(6) 0.4884(6) 0.030(2) Uani 1 1 d .
H2 H 0.7168 0.8743 0.5395 0.036 Uiso 1 1 calc R
C3 C 0.6209(10) 0.9061(6) 0.4453(6) 0.032(2) Uani 1 1 d .
H3 H 0.5415 0.9025 0.4675 0.038 Uiso 1 1 calc R
C4 C 0.6325(9) 0.9274(6) 0.3714(6) 0.028(2) Uani 1 1 d .
H4 H 0.5616 0.9392 0.3423 0.034 Uiso 1 1 calc R
C5 C 0.7460(9) 0.9317(6) 0.3402(6) 0.030(2) Uani 1 1 d .
H5 H 0.7528 0.9459 0.2887 0.035 Uiso 1 1 calc R
C6 C 0.8534(10) 0.9160(5) 0.3804(6) 0.026(2) Uani 1 1 d .
H6 H 0.9318 0.9195 0.3571 0.032 Uiso 1 1 calc R
C7 C 1.0925(9) 0.8522(6) 0.4403(5) 0.026(2) Uani 1 1 d .
C8 C 1.1907(9) 0.9011(6) 0.4266(6) 0.028(2) Uani 1 1 d .
H8 H 1.2013 0.9447 0.4575 0.034 Uiso 1 1 calc R
C9 C 1.2732(10) 0.8875(7) 0.3689(6) 0.039(3) Uani 1 1 d .
H9 H 1.3424 0.9199 0.3625 0.046 Uiso 1 1 calc R
C10 C 1.2552(11) 0.8260(7) 0.3198(6) 0.039(3) Uani 1 1 d .
H10 H 1.3086 0.8180 0.2781 0.047 Uiso 1 1 calc R
C11 C 1.1584(12) 0.7776(7) 0.3334(7) 0.042(3) Uani 1 1 d .
H11 H 1.1473 0.7345 0.3018 0.050 Uiso 1 1 calc R
C12 C 1.0766(11) 0.7901(5) 0.3921(6) 0.032(2) Uani 1 1 d .
H12 H 1.0095 0.7562 0.3996 0.038 Uiso 1 1 calc R
C13 C 0.9460(10) 0.7864(5) 0.5590(5) 0.025(2) Uani 1 1 d .
H13A H 0.8637 0.7887 0.5827 0.030 Uiso 1 1 calc R
H13B H 0.9460 0.7447 0.5215 0.030 Uiso 1 1 calc R
C14 C 1.0460(9) 0.7715(5) 0.6200(5) 0.024(2) Uani 1 1 d .
H14A H 1.1236 0.7547 0.5960 0.028 Uiso 1 1 calc R
H14B H 1.0183 0.7314 0.6552 0.028 Uiso 1 1 calc R
C15 C 1.1927(9) 0.8358(6) 0.7382(5) 0.027(2) Uani 1 1 d .
C16 C 1.2648(9) 0.7720(6) 0.7274(6) 0.028(2) Uani 1 1 d .
H16 H 1.2496 0.7393 0.6858 0.033 Uiso 1 1 calc R
C17 C 1.3609(11) 0.7555(7) 0.7782(8) 0.045(3) Uani 1 1 d .
H17 H 1.4118 0.7122 0.7706 0.054 Uiso 1 1 calc R
C18 C 1.3806(11) 0.8031(8) 0.8393(8) 0.050(4) Uani 1 1 d .
H18 H 1.4432 0.7916 0.8748 0.060 Uiso 1 1 calc R
C19 C 1.3089(12) 0.8675(8) 0.8485(7) 0.048(3) Uani 1 1 d .
H19 H 1.3243 0.9005 0.8899 0.057 Uiso 1 1 calc R
C20 C 1.2156(10) 0.8846(7) 0.7989(6) 0.033(2) Uani 1 1 d .
H20 H 1.1673 0.9291 0.8058 0.040 Uiso 1 1 calc R
C21 C 0.9320(9) 0.8647(6) 0.7315(5) 0.026(2) Uani 1 1 d .
C22 C 0.9238(10) 0.8272(6) 0.8011(6) 0.031(2) Uani 1 1 d .
H22 H 0.9926 0.8000 0.8200 0.037 Uiso 1 1 calc R
C23 C 0.8174(10) 0.8297(6) 0.8416(6) 0.033(2) Uani 1 1 d .
H23 H 0.8129 0.8036 0.8885 0.040 Uiso 1 1 calc R
C24 C 0.7162(10) 0.8693(6) 0.8160(7) 0.036(3) Uani 1 1 d .
H24 H 0.6425 0.8706 0.8448 0.043 Uiso 1 1 calc R
C25 C 0.7234(10) 0.9067(6) 0.7482(7) 0.034(2) Uani 1 1 d .
H25 H 0.6543 0.9344 0.7302 0.040 Uiso 1 1 calc R
C26 C 0.8303(9) 0.9046(6) 0.7058(6) 0.028(2) Uani 1 1 d .
H26 H 0.8340 0.9305 0.6589 0.034 Uiso 1 1 calc R
C27 C 1.0338(8) 1.0496(5) 0.5271(5) 0.0220(19) Uani 1 1 d .
H27A H 1.1108 1.0788 0.5200 0.026 Uiso 1 1 calc R
H27B H 1.0058 1.0322 0.4768 0.026 Uiso 1 1 calc R
C28 C 0.7543(10) 1.0773(7) 0.5499(7) 0.037(3) Uani 1 1 d .
H28A H 0.7426 1.0698 0.4956 0.056 Uiso 1 1 calc R
H28B H 0.6945 1.1147 0.5684 0.056 Uiso 1 1 calc R
H28C H 0.7421 1.0289 0.5762 0.056 Uiso 1 1 calc R
C29 C 0.9221(11) 1.2109(6) 0.5259(6) 0.033(2) Uani 1 1 d .
H29A H 0.9953 1.2374 0.5447 0.049 Uiso 1 1 calc R
H29B H 0.8483 1.2395 0.5401 0.049 Uiso 1 1 calc R
H29C H 0.9266 1.2068 0.4709 0.049 Uiso 1 1 calc R
C30 C 0.9318(10) 1.1250(6) 0.6734(5) 0.032(2) Uani 1 1 d .
H30A H 0.9547 1.0762 0.6961 0.048 Uiso 1 1 calc R
H30B H 0.8535 1.1423 0.6948 0.048 Uiso 1 1 calc R
H30C H 0.9959 1.1627 0.6840 0.048 Uiso 1 1 calc R
C31 C 1.1919(8) 1.0208(5) 0.6496(6) 0.024(2) Uani 1 1 d .
H31A H 1.1675 1.0749 0.6455 0.029 Uiso 1 1 calc R
H31B H 1.1858 1.0065 0.7035 0.029 Uiso 1 1 calc R
C32 C 1.3860(9) 1.0616(7) 0.5294(7) 0.037(3) Uani 1 1 d .
H32A H 1.3420 1.0352 0.4889 0.056 Uiso 1 1 calc R
H32B H 1.4746 1.0606 0.5190 0.056 Uiso 1 1 calc R
H32C H 1.3577 1.1144 0.5322 0.056 Uiso 1 1 calc R
C33 C 1.4552(9) 1.0596(6) 0.6943(7) 0.035(2) Uani 1 1 d .
H33A H 1.4241 1.1107 0.7050 0.052 Uiso 1 1 calc R
H33B H 1.5398 1.0630 0.6754 0.052 Uiso 1 1 calc R
H33C H 1.4540 1.0292 0.7407 0.052 Uiso 1 1 calc R
C34 C 1.4139(9) 0.9118(5) 0.6150(6) 0.029(2) Uani 1 1 d .
H34A H 1.4081 0.8876 0.6647 0.044 Uiso 1 1 calc R
H34B H 1.5000 0.9122 0.5985 0.044 Uiso 1 1 calc R
H34C H 1.3643 0.8832 0.5786 0.044 Uiso 1 1 calc R
Si1 Si 0.9150(2) 1.11313(14) 0.56813(14) 0.0225(6) Uani 1 1 d .
Si2 Si 1.3549(2) 1.01285(14) 0.62111(15) 0.0233(6) Uani 1 1 d .
P1 P 0.9812(2) 0.87737(13) 0.51256(12) 0.0203(5) Uani 1 1 d .
P2 P 1.0701(2) 0.86114(12) 0.67071(13) 0.0209(5) Uani 1 1 d .
Co1 Co 1.06939(14) 0.95816(8) 0.59154(8) 0.0201(4) Uani 1 1 d .

loop_
_atom_site_aniso_label
_atom_site_aniso_U_11
_atom_site_aniso_U_22
_atom_site_aniso_U_33
_atom_site_aniso_U_23
_atom_site_aniso_U_13
_atom_site_aniso_U_12
C1 0.024(5) 0.019(4) 0.022(4) -0.001(4) -0.005(4) -0.006(4)
C2 0.033(6) 0.031(5) 0.026(5) 0.003(4) 0.002(4) -0.002(5)
C3 0.026(5) 0.033(5) 0.036(6) -0.002(5) -0.008(5) -0.001(4)
C4 0.021(5) 0.027(5) 0.037(6) 0.004(4) -0.007(4) 0.000(4)
C5 0.022(5) 0.034(5) 0.033(5) 0.007(4) 0.000(4) -0.003(4)
C6 0.030(5) 0.016(4) 0.032(5) 0.006(4) 0.001(5) -0.006(4)
C7 0.029(5) 0.029(5) 0.018(4) 0.002(4) -0.009(4) 0.003(4)
C8 0.018(5) 0.037(6) 0.030(5) 0.002(4) 0.001(4) 0.008(4)
C9 0.029(5) 0.054(7) 0.033(5) 0.011(5) -0.008(5) 0.008(5)
C10 0.036(6) 0.058(7) 0.025(5) 0.005(5) 0.008(5) 0.035(6)
C11 0.053(7) 0.033(6) 0.039(6) -0.004(5) -0.008(6) 0.016(6)
C12 0.038(6) 0.021(5) 0.036(5) 0.000(4) 0.002(5) 0.006(5)
C13 0.036(5) 0.021(4) 0.017(4) 0.000(4) 0.003(4) 0.000(4)
C14 0.028(5) 0.021(4) 0.022(4) 0.001(4) 0.004(4) -0.003(4)
C15 0.019(5) 0.039(6) 0.023(5) 0.000(4) -0.006(4) -0.002(4)
C16 0.021(5) 0.034(5) 0.027(5) 0.014(4) -0.003(4) 0.009(4)
C17 0.026(6) 0.047(7) 0.063(8) 0.023(6) -0.013(6) 0.004(5)
C18 0.028(6) 0.073(9) 0.049(7) 0.035(7) -0.012(6) -0.014(6)
C19 0.047(7) 0.059(8) 0.036(6) 0.007(6) -0.008(6) -0.010(7)
C20 0.027(5) 0.052(7) 0.022(5) 0.001(5) -0.004(4) -0.003(5)
C21 0.022(5) 0.030(5) 0.026(5) -0.001(4) 0.000(4) 0.002(4)
C22 0.030(5) 0.036(5) 0.026(5) 0.004(4) 0.000(5) 0.003(5)
C23 0.039(6) 0.030(5) 0.030(5) 0.003(4) 0.010(5) -0.005(5)
C24 0.028(5) 0.033(6) 0.046(6) -0.008(5) 0.011(5) -0.002(5)
C25 0.029(5) 0.020(5) 0.052(6) -0.002(5) -0.003(5) 0.007(4)
C26 0.023(5) 0.026(5) 0.036(5) -0.001(4) -0.004(4) -0.001(4)
C27 0.015(4) 0.026(4) 0.026(5) -0.002(4) 0.012(4) -0.004(4)
C28 0.028(5) 0.038(6) 0.046(6) 0.005(5) 0.003(5) 0.004(5)
C29 0.038(6) 0.029(5) 0.031(5) 0.001(4) 0.015(5) -0.003(5)
C30 0.033(5) 0.039(6) 0.023(4) -0.003(4) -0.002(4) 0.001(5)
C31 0.015(4) 0.023(4) 0.034(5) -0.007(4) -0.004(4) -0.005(4)
C32 0.018(5) 0.047(7) 0.046(7) 0.018(5) 0.007(5) -0.008(5)
C33 0.020(5) 0.035(6) 0.049(6) -0.011(5) -0.003(5) -0.004(4)
C34 0.021(5) 0.027(5) 0.039(5) -0.002(4) 0.003(4) 0.005(4)
Si1 0.0199(12) 0.0199(11) 0.0277(12) -0.0004(10) -0.0015(11) 0.0010(10)
Si2 0.0176(12) 0.0230(12) 0.0294(13) -0.0014(10) -0.0016(11) -0.0018(10)
P1 0.0222(11) 0.0183(11) 0.0203(10) -0.0008(9) 0.0003(9) -0.0029(9)
P2 0.0214(11) 0.0179(10) 0.0233(11) 0.0005(8) 0.0005(10) 0.0008(9)
Co1 0.0182(7) 0.0179(7) 0.0241(7) -0.0011(6) -0.0007(6) -0.0014(6)

loop_
_atom_type_symbol
_atom_type_description
_atom_type_scat_dispersion_real
_atom_type_scat_dispersion_imag
_atom_type_scat_source
C C 0.0181 0.0091 'International Tables Vol C Tables 4.2.6.8 and 6.1.1.4'
H H 0.0000 0.0000 'International Tables Vol C Tables 4.2.6.8 and 6.1.1.4'
Si Si 0.2541 0.3302 'International Tables Vol C Tables 4.2.6.8 and 6.1.1.4'
P P 0.2955 0.4335 'International Tables Vol C Tables 4.2.6.8 and 6.1.1.4'
Co Co -2.3653 3.6143 'International Tables Vol C Tables 4.2.6.8 and 6.1.1.4'

loop_
_geom_angle_atom_site_label_1
_geom_angle_atom_site_label_2
_geom_angle_atom_site_label_3
_geom_angle
C2 C1 C6 119.6(9)
C2 C1 P1 120.6(7)
C6 C1 P1 119.7(8)
C1 C2 C3 119.8(9)
C4 C3 C2 120.4(10)
C5 C4 C3 119.3(10)
C4 C5 C6 122.8(9)
C5 C6 C1 118.0(9)
C8 C7 C12 118.0(9)
C8 C7 P1 119.0(7)
C12 C7 P1 122.6(8)
C9 C8 C7 121.4(10)
C8 C9 C10 120.2(11)
C11 C10 C9 118.4(10)
C10 C11 C12 121.6(11)
C11 C12 C7 120.2(10)
C14 C13 P1 108.2(6)
C13 C14 P2 107.3(6)
C16 C15 C20 120.2(9)
C16 C15 P2 121.1(8)
C20 C15 P2 118.6(8)
C15 C16 C17 120.0(11)
C18 C17 C16 119.3(12)
C19 C18 C17 120.0(11)
C20 C19 C18 121.2(13)
C19 C20 C15 119.3(12)
C26 C21 C22 118.5(9)
C26 C21 P2 118.1(7)
C22 C21 P2 123.3(8)
C23 C22 C21 120.3(10)
C22 C23 C24 121.2(10)
C25 C24 C23 119.0(10)
C24 C25 C26 120.7(10)
C21 C26 C25 120.2(10)
Si1 C27 Co1 113.1(4)
Si2 C31 Co1 116.9(5)
C27 Si1 C29 111.5(4)
C27 Si1 C28 112.1(5)
C29 Si1 C28 106.0(5)
C27 Si1 C30 112.8(5)
C29 Si1 C30 106.8(5)
C28 Si1 C30 107.2(5)
C31 Si2 C32 112.2(5)
C31 Si2 C33 109.5(4)
C32 Si2 C33 107.2(5)
C31 Si2 C34 114.3(4)
C32 Si2 C34 108.6(5)
C33 Si2 C34 104.6(5)
C7 P1 C13 104.1(4)
C7 P1 C1 101.7(4)
C13 P1 C1 102.8(4)
C7 P1 Co1 108.3(3)
C13 P1 Co1 111.4(3)
C1 P1 Co1 126.3(3)
C14 P2 C15 102.4(5)
C14 P2 C21 101.5(4)
C15 P2 C21 102.5(4)
C14 P2 Co1 110.5(3)
C15 P2 Co1 127.0(3)
C21 P2 Co1 110.0(3)
C27 Co1 C31 88.9(4)
C27 Co1 P2 168.4(3)
C31 Co1 P2 95.4(3)
C27 Co1 P1 94.0(3)
C31 Co1 P1 164.2(3)
P2 Co1 P1 84.75(10)

loop_
_geom_bond_atom_site_label_1
_geom_bond_atom_site_label_2
_geom_bond_distance
C1 C2 1.397(14)
C1 C6 1.394(14)
C1 P1 1.842(10)
C2 C3 1.397(15)
C3 C4 1.370(16)
C4 C5 1.354(15)
C5 C6 1.395(15)
C7 C8 1.391(14)
C7 C12 1.399(14)
C7 P1 1.817(10)
C8 C9 1.380(15)
C9 C10 1.401(18)
C10 C11 1.374(18)
C11 C12 1.387(16)
C13 C14 1.555(14)
C13 P1 1.839(9)
C14 P2 1.833(9)
C15 C16 1.381(15)
C15 C20 1.399(15)
C15 P2 1.845(10)
C16 C17 1.410(15)
C17 C18 1.39(2)
C18 C19 1.38(2)
C19 C20 1.376(16)
C21 C26 1.385(14)
C21 C22 1.401(14)
C21 P2 1.850(10)
C22 C23 1.362(15)
C23 C24 1.379(16)
C24 C25 1.373(17)
C25 C26 1.385(15)
C27 Si1 1.856(9)
C27 Co1 2.009(10)
C28 Si1 1.884(11)
C29 Si1 1.876(10)
C30 Si1 1.887(10)
C31 Si2 1.847(9)
C31 Co1 2.012(9)
C32 Si2 1.869(11)
C33 Si2 1.883(11)
C34 Si2 1.892(10)
P1 Co1 2.213(3)
P2 Co1 2.209(3)

loop_
_geom_torsion_atom_site_label_1
_geom_torsion_atom_site_label_2
_geom_torsion_atom_site_label_3
_geom_torsion_atom_site_label_4
_geom_torsion
C6 C1 C2 C3 -1.2(14)
P1 C1 C2 C3 177.5(8)
C1 C2 C3 C4 0.4(15)
C2 C3 C4 C5 0.6(16)
C3 C4 C5 C6 -0.8(16)
C4 C5 C6 C1 0.0(15)
C2 C1 C6 C5 1.0(13)
P1 C1 C6 C5 -177.7(7)
C12 C7 C8 C9 -2.4(14)
P1 C7 C8 C9 -175.5(8)
C7 C8 C9 C10 3.8(15)
C8 C9 C10 C11 -3.9(15)
C9 C10 C11 C12 2.7(16)
C10 C11 C12 C7 -1.3(16)
C8 C7 C12 C11 1.1(15)
P1 C7 C12 C11 173.9(8)
P1 C13 C14 P2 44.2(7)
C20 C15 C16 C17 0.7(16)
P2 C15 C16 C17 177.5(8)
C15 C16 C17 C18 1.1(16)
C16 C17 C18 C19 -2.2(18)
C17 C18 C19 C20 1.6(18)
C18 C19 C20 C15 0.2(18)
C16 C15 C20 C19 -1.4(16)
P2 C15 C20 C19 -178.3(9)
C26 C21 C22 C23 0.6(15)
P2 C21 C22 C23 -177.3(8)
C21 C22 C23 C24 -0.5(17)
C22 C23 C24 C25 0.0(17)
C23 C24 C25 C26 0.4(16)
C22 C21 C26 C25 -0.2(15)
P2 C21 C26 C25 177.9(8)
C24 C25 C26 C21 -0.3(16)
Co1 C27 Si1 C29 160.7(5)
Co1 C27 Si1 C28 -80.6(6)
Co1 C27 Si1 C30 40.5(6)
Co1 C31 Si2 C32 72.6(7)
Co1 C31 Si2 C33 -168.5(5)
Co1 C31 Si2 C34 -51.5(7)
C8 C7 P1 C13 -140.7(8)
C12 C7 P1 C13 46.5(9)
C8 C7 P1 C1 112.8(8)
C12 C7 P1 C1 -60.0(9)
C8 C7 P1 Co1 -22.1(8)
C12 C7 P1 Co1 165.1(7)
C14 C13 P1 C7 84.3(7)
C14 C13 P1 C1 -169.9(6)
C14 C13 P1 Co1 -32.2(7)
C2 C1 P1 C7 156.8(8)
C6 C1 P1 C7 -24.6(8)
C2 C1 P1 C13 49.2(9)
C6 C1 P1 C13 -132.1(7)
C2 C1 P1 Co1 -79.8(8)
C6 C1 P1 Co1 98.8(8)
C13 C14 P2 C15 -178.3(6)
C13 C14 P2 C21 76.0(7)
C13 C14 P2 Co1 -40.7(7)
C16 C15 P2 C14 18.2(9)
C20 C15 P2 C14 -164.9(8)
C16 C15 P2 C21 123.1(8)
C20 C15 P2 C21 -60.0(9)
C16 C15 P2 Co1 -109.7(8)
C20 C15 P2 Co1 67.2(9)
C26 C21 P2 C14 -94.3(8)
C22 C21 P2 C14 83.6(9)
C26 C21 P2 C15 160.1(8)
C22 C21 P2 C15 -21.9(10)
C26 C21 P2 Co1 22.8(9)
C22 C21 P2 Co1 -159.3(8)
Si1 C27 Co1 C31 -86.1(5)
Si1 C27 Co1 P2 26.1(18)
Si1 C27 Co1 P1 109.5(4)
Si2 C31 Co1 C27 -96.3(6)
Si2 C31 Co1 P2 94.5(5)
Si2 C31 Co1 P1 4.6(16)
C14 P2 Co1 C27 101.3(15)
C15 P2 Co1 C27 -134.1(15)
C21 P2 Co1 C27 -10.0(15)
C14 P2 Co1 C31 -147.2(4)
C15 P2 Co1 C31 -22.6(5)
C21 P2 Co1 C31 101.6(4)
C14 P2 Co1 P1 17.0(4)
C15 P2 Co1 P1 141.5(4)
C21 P2 Co1 P1 -94.3(3)
C7 P1 Co1 C27 83.9(4)
C13 P1 Co1 C27 -162.3(4)
C1 P1 Co1 C27 -36.7(5)
C7 P1 Co1 C31 -16.3(12)
C13 P1 Co1 C31 97.5(12)
C1 P1 Co1 C31 -136.9(12)
C7 P1 Co1 P2 -107.7(3)
C13 P1 Co1 P2 6.2(4)
C1 P1 Co1 P2 131.8(4)
